data_2204742
loop_
_publ_author_name
'Qing-ling Ni'
'Xiu-Jian Wang'
'Jian-Qiang Zeng'
'Hong-Xia Jian'

_publ_section_title
;
 4,4'-Dithiodiphenol: a chain of rings generated by two pairs of
 O---H&#x00B7;&#x00B7;&#x00B7;O hydrogen bonds
;
_journal_issue 12
_journal_name_full 'Acta Crystallographica Section E'
_journal_page_first o2318
_journal_page_last o2320
_journal_paper_doi 10.1107/S1600536804028636
_journal_volume 60
_journal_year 2004
_chemical_formula_iupac 'C12 H10 O2 S2'
_chemical_formula_moiety 'C12 H10 O2 S2'
_chemical_formula_sum 'C12 H10 O2 S2'
_chemical_formula_weight 250.32
_chemical_name_common 'bis(4-hydroxyphenyl) disulfide'
_chemical_name_systematic
;
4,4'-Dithiodiphenol
;
_space_group_IT_number 15
_symmetry_cell_setting monoclinic
_symmetry_space_group_name_Hall '-C 2yc'
_symmetry_space_group_name_H-M 'C 1 2/c 1'
_atom_sites_solution_hydrogens geom
_atom_sites_solution_primary direct
_atom_sites_solution_secondary difmap
_audit_creation_method SHELXL-97
_cell_angle_alpha 90.00
_cell_angle_beta 115.09(3)
_cell_angle_gamma 90.00
_cell_formula_units_Z 8
_cell_length_a 20.886(4)
_cell_length_b 10.959(2)
_cell_length_c 11.263(2)
_cell_measurement_reflns_used 3841
_cell_measurement_temperature 293(2)
_cell_measurement_theta_max 27.02
_cell_measurement_theta_min 2.15
_cell_volume 2334.7(9)
_computing_cell_refinement 'SAINT (Bruker, 1998)'
_computing_data_collection 'SMART (Bruker, 1998)'
_computing_data_reduction SAINT
_computing_molecular_graphics 'SHELXTL (Sheldrick, 1997b)'
_computing_publication_material SHELXL97
_computing_structure_refinement 'SHELXL97 (Sheldrick, 1997a)'
_computing_structure_solution 'SHELXS97 (Sheldrick, 1997a)'
_diffrn_ambient_temperature 293(2)
_diffrn_measured_fraction_theta_full 0.998
_diffrn_measured_fraction_theta_max 0.998
_diffrn_measurement_device_type 'Bruker SMART CCD area-detector'
_diffrn_measurement_method \w
_diffrn_radiation_monochromator graphite
_diffrn_radiation_source 'fine-focus sealed tube'
_diffrn_radiation_type MoK\a
_diffrn_radiation_wavelength 0.71073
_diffrn_reflns_av_R_equivalents 0.0153
_diffrn_reflns_av_sigmaI/netI 0.0164
_diffrn_reflns_limit_h_max 23
_diffrn_reflns_limit_h_min -26
_diffrn_reflns_limit_k_max 11
_diffrn_reflns_limit_k_min -13
_diffrn_reflns_limit_l_max 13
_diffrn_reflns_limit_l_min -14
_diffrn_reflns_number 6726
_diffrn_reflns_theta_full 27.02
_diffrn_reflns_theta_max 27.02
_diffrn_reflns_theta_min 2.15
_exptl_absorpt_coefficient_mu 0.436
_exptl_absorpt_correction_T_max 0.966
_exptl_absorpt_correction_T_min 0.953
_exptl_absorpt_correction_type multi-scan
_exptl_absorpt_process_details '(SADABS; Siemens, 1998)'
_exptl_crystal_colour yellow
_exptl_crystal_density_diffrn 1.424
_exptl_crystal_density_method 'not measured'
_exptl_crystal_description block
_exptl_crystal_F_000 1040
_exptl_crystal_size_max 0.11
_exptl_crystal_size_mid 0.11
_exptl_crystal_size_min 0.08
_refine_diff_density_max 0.236
_refine_diff_density_min -0.187
_refine_ls_extinction_method none
_refine_ls_goodness_of_fit_ref 1.046
_refine_ls_hydrogen_treatment refall
_refine_ls_matrix_type full
_refine_ls_number_parameters 185
_refine_ls_number_reflns 2547
_refine_ls_number_restraints 0
_refine_ls_restrained_S_all 1.046
_refine_ls_R_factor_all 0.0409
_refine_ls_R_factor_gt 0.0329
_refine_ls_shift/su_max 0.014
_refine_ls_shift/su_mean 0.002
_refine_ls_structure_factor_coef Fsqd
_refine_ls_weighting_details 'calc w = 1/[\s^2^(Fo^2^)+(0.0496P)^2^+0.722P] where P = (Fo^2^+2Fc^2^)/3'
_refine_ls_weighting_scheme calc
_refine_ls_wR_factor_gt 0.0885
_refine_ls_wR_factor_ref 0.0939
_reflns_number_gt 2071
_reflns_number_total 2547
_reflns_threshold_expression I>2\s(I)
_cod_data_source_file lh6305.cif
_cod_data_source_block I
_cod_original_sg_symbol_H-M 'C 2/c'
_cod_database_code 2204742
_cod_database_fobs_code 2204742

loop_
_symmetry_equiv_pos_as_xyz
'x, y, z'
'-x, y, -z+1/2'
'x+1/2, y+1/2, z'
'-x+1/2, y+1/2, -z+1/2'
'-x, -y, -z'
'x, -y, z-1/2'
'-x+1/2, -y+1/2, -z'
'x+1/2, -y+1/2, z-1/2'

loop_
_atom_site_label
_atom_site_fract_x
_atom_site_fract_y
_atom_site_fract_z
_atom_site_U_iso_or_equiv
_atom_site_adp_type
_atom_site_calc_flag
_atom_site_occupancy
_atom_site_type_symbol
S1 0.24192(3) 0.11462(5) 0.33220(5) 0.06695(17) Uani d 1 S
S2 0.14322(2) 0.14461(4) 0.18475(5) 0.05762(16) Uani d 1 S
O1 0.43270(7) 0.05363(14) 0.07053(14) 0.0648(4) Uani d 1 O
O2 0.01560(7) -0.33155(12) -0.03513(14) 0.0641(4) Uani d 1 O
C1 0.29650(8) 0.09545(16) 0.24787(16) 0.0503(4) Uani d 1 C
C2 0.33037(10) -0.01454(17) 0.25722(18) 0.0591(4) Uani d 1 C
C3 0.37673(10) -0.02977(17) 0.20021(18) 0.0585(4) Uani d 1 C
C4 0.38735(8) 0.06480(15) 0.12950(16) 0.0481(4) Uani d 1 C
C5 0.35261(9) 0.17381(16) 0.11703(19) 0.0548(4) Uani d 1 C
C6 0.30811(9) 0.19026(17) 0.17761(19) 0.0560(4) Uani d 1 C
C7 0.09625(10) -0.17254(17) -0.0154(2) 0.0601(5) Uani d 1 C
C8 0.04642(8) -0.22269(15) 0.02139(16) 0.0480(4) Uani d 1 C
C9 0.02876(9) -0.16365(17) 0.11104(17) 0.0521(4) Uani d 1 C
C10 0.06040(8) -0.05426(16) 0.16365(16) 0.0513(4) Uani d 1 C
C11 0.10938(8) -0.00209(14) 0.12630(16) 0.0459(4) Uani d 1 C
C12 0.12695(9) -0.06259(17) 0.03597(19) 0.0574(4) Uani d 1 C
H10 0.0489(10) -0.0130(17) 0.2281(18) 0.065(5) Uiso d 1 H
H5 0.3587(10) 0.2384(19) 0.0661(19) 0.071(6) Uiso d 1 H
H9 -0.0032(10) -0.2011(17) 0.1390(18) 0.061(5) Uiso d 1 H
H6 0.2853(11) 0.2677(19) 0.1695(19) 0.069(6) Uiso d 1 H
H7 0.1046(11) -0.211(2) -0.082(2) 0.079(6) Uiso d 1 H
H12 0.1590(12) -0.028(2) 0.012(2) 0.082(6) Uiso d 1 H
H3 0.4009(10) -0.102(2) 0.2084(19) 0.067(6) Uiso d 1 H
H2 0.3240(11) -0.082(2) 0.308(2) 0.072(6) Uiso d 1 H
H11 -0.0109(13) -0.352(2) -0.003(2) 0.082(7) Uiso d 1 H
H1 0.4426(11) -0.016(2) 0.069(2) 0.074(7) Uiso d 1 H

loop_
_atom_site_aniso_label
_atom_site_aniso_U_11
_atom_site_aniso_U_22
_atom_site_aniso_U_33
_atom_site_aniso_U_12
_atom_site_aniso_U_13
_atom_site_aniso_U_23
S1 0.0626(3) 0.0916(4) 0.0563(3) -0.0140(2) 0.0344(2) -0.0141(2)
S2 0.0589(3) 0.0508(3) 0.0772(3) 0.00150(18) 0.0424(2) -0.0022(2)
O1 0.0665(8) 0.0606(8) 0.0849(10) 0.0014(6) 0.0493(7) -0.0020(7)
O2 0.0636(8) 0.0600(8) 0.0835(9) -0.0075(6) 0.0454(7) -0.0104(6)
C1 0.0439(8) 0.0591(9) 0.0501(9) -0.0084(7) 0.0218(7) -0.0062(7)
C2 0.0680(11) 0.0565(10) 0.0587(10) -0.0057(8) 0.0324(9) 0.0054(8)
C3 0.0641(11) 0.0506(10) 0.0653(11) 0.0057(8) 0.0317(9) 0.0029(8)
C4 0.0429(8) 0.0536(9) 0.0498(8) -0.0053(7) 0.0215(7) -0.0057(7)
C5 0.0544(9) 0.0499(9) 0.0667(11) -0.0046(7) 0.0321(8) 0.0043(8)
C6 0.0527(9) 0.0503(9) 0.0717(11) 0.0007(8) 0.0329(9) -0.0006(8)
C7 0.0700(11) 0.0607(11) 0.0715(12) 0.0000(9) 0.0513(10) -0.0065(9)
C8 0.0434(8) 0.0513(9) 0.0537(9) 0.0048(7) 0.0247(7) 0.0038(7)
C9 0.0456(8) 0.0664(11) 0.0546(9) -0.0032(7) 0.0310(7) 0.0018(8)
C10 0.0485(9) 0.0653(10) 0.0514(9) 0.0009(8) 0.0321(7) -0.0030(8)
C11 0.0425(8) 0.0504(9) 0.0513(8) 0.0051(6) 0.0262(7) 0.0042(7)
C12 0.0611(10) 0.0615(10) 0.0702(11) -0.0026(8) 0.0478(9) -0.0003(9)

loop_
_atom_type_symbol
_atom_type_description
_atom_type_scat_dispersion_real
_atom_type_scat_dispersion_imag
_atom_type_scat_source
C C 0.0033 0.0016 'International Tables Vol C Tables 4.2.6.8 and 6.1.1.4'
H H 0.0000 0.0000 'International Tables Vol C Tables 4.2.6.8 and 6.1.1.4'
O O 0.0106 0.0060 'International Tables Vol C Tables 4.2.6.8 and 6.1.1.4'
S S 0.1246 0.1234 'International Tables Vol C Tables 4.2.6.8 and 6.1.1.4'

loop_
_geom_angle_atom_site_label_1
_geom_angle_atom_site_label_2
_geom_angle_atom_site_label_3
_geom_angle
_geom_angle_publ_flag
C1 S1 S2 103.77(6) yes
C11 S2 S1 105.17(6) yes
C4 O1 H1 109.7(16) ?
C8 O2 H11 108.2(17) ?
C2 C1 C6 119.33(16) ?
C2 C1 S1 119.12(14) yes
C6 C1 S1 121.49(14) yes
C1 C2 C3 120.57(17) ?
C1 C2 H2 120.8(12) ?
C3 C2 H2 118.6(12) ?
C2 C3 C4 119.56(17) ?
C2 C3 H3 121.5(13) ?
C4 C3 H3 119.0(13) ?
C5 C4 O1 118.08(15) yes
C5 C4 C3 120.31(15) ?
O1 C4 C3 121.61(16) ?
C4 C5 C6 120.06(17) ?
C4 C5 H5 120.5(12) ?
C6 C5 H5 119.5(12) ?
C5 C6 C1 120.11(17) ?
C5 C6 H6 118.7(12) ?
C1 C6 H6 121.2(12) ?
C12 C7 C8 119.86(15) ?
C12 C7 H7 121.1(13) ?
C8 C7 H7 118.7(13) ?
C9 C8 O2 121.94(15) yes
C9 C8 C7 120.13(16) ?
O2 C8 C7 117.93(15) ?
C8 C9 C10 119.81(15) ?
C8 C9 H9 119.2(12) ?
C10 C9 H9 120.9(12) ?
C9 C10 C11 120.72(15) ?
C9 C10 H10 120.2(11) ?
C11 C10 H10 119.0(11) ?
C10 C11 C12 119.01(15) ?
C10 C11 S2 119.54(12) ?
C12 C11 S2 121.29(12) ?
C7 C12 C11 120.46(15) ?
C7 C12 H12 120.9(14) ?
C11 C12 H12 118.6(14) ?

loop_
_geom_bond_atom_site_label_1
_geom_bond_atom_site_label_2
_geom_bond_distance
_geom_bond_publ_flag
S1 C1 1.7787(17) yes
S1 S2 2.0524(11) yes
S2 C11 1.7672(17) yes
O1 C4 1.3738(19) yes
O1 H1 0.79(2) ?
O2 C8 1.377(2) yes
O2 H11 0.81(2) ?
C1 C2 1.379(3) ?
C1 C6 1.388(2) ?
C2 C3 1.380(3) ?
C2 H2 0.98(2) ?
C3 C4 1.381(2) ?
C3 H3 0.92(2) ?
C4 C5 1.374(2) ?
C5 C6 1.378(2) ?
C5 H5 0.95(2) ?
C6 H6 0.96(2) ?
C7 C12 1.372(3) ?
C7 C8 1.386(2) ?
C7 H7 0.94(2) ?
C8 C9 1.375(2) ?
C9 C10 1.376(2) ?
C9 H9 0.944(19) ?
C10 C11 1.384(2) ?
C10 H10 0.97(2) ?
C11 C12 1.388(2) ?
C12 H12 0.90(2) ?

loop_
_geom_hbond_atom_site_label_D
_geom_hbond_atom_site_label_H
_geom_hbond_atom_site_label_A
_geom_hbond_site_symmetry_A
_geom_hbond_distance_DH
_geom_hbond_distance_HA
_geom_hbond_distance_DA
_geom_hbond_angle_DHA
O1 H1 O2 7_545 0.79(2) 1.99(2) 2.759(2) 162(2)
O2 H11 O1 3_445 0.81(2) 1.99(2) 2.7829(19) 165(2)

loop_
_cod_related_entry_id
_cod_related_entry_database
_cod_related_entry_code
1 ChemSpider 247149
